data_4316891
loop_
_publ_author_name
'Xinguang Zhao'
'Jiyang Li'
'Peng Chen'
'Yi Li'
'Qingxin Chu'
'Xiaoyang Liu'
'Jihong Yu'
'Ruren Xu'

_publ_section_title
;
 New Lanthanide Silicates Based on Anionic Silicate Chain, Layer, and
 Framework Prepared under High-Temperature and High-Pressure Conditions
;
_journal_name_full 'Inorganic Chemistry'
_journal_page_first 9833
_journal_page_last 9838
_journal_paper_doi 10.1021/ic1006154
_journal_volume 49
_journal_year 2010
_chemical_formula_sum 'Gd1.25 K1.25 O7.5 Si2.5'
_chemical_formula_weight 435.66
_chemical_melting_point ?
_chemical_name_systematic
; 
 ? 
;
_space_group_IT_number 67
_symmetry_cell_setting orthorhombic
_symmetry_space_group_name_Hall '-C 2a 2'
_symmetry_space_group_name_H-M 'C m m a'
_atom_sites_solution_hydrogens none
_atom_sites_solution_primary direct
_atom_sites_solution_secondary difmap
_audit_creation_method SHELXL-97
_cell_angle_alpha 90.00
_cell_angle_beta 90.00
_cell_angle_gamma 90.00
_cell_formula_units_Z 16
_cell_length_a 21.853(4)
_cell_length_b 22.857(5)
_cell_length_c 6.5543(13)
_cell_measurement_reflns_used 11320
_cell_measurement_temperature 293(2)
_cell_volume 3273.8(11)
_computing_cell_refinement 'Bruker SMART Apex II'
_computing_data_collection 'Bruker SMART Apex II'
_computing_data_reduction 'Bruker SAINT'
_computing_molecular_graphics SHELXP-97
_computing_publication_material SHELXTL
_computing_structure_refinement 'SHELXL-97 (Sheldrick, 1997)'
_computing_structure_solution 'SHELXS-97 (Sheldrick, 1990)'
_diffrn_ambient_temperature 293(2)
_diffrn_detector_area_resol_mean 5.00cm
_diffrn_measured_fraction_theta_full 0.985
_diffrn_measured_fraction_theta_max 0.985
_diffrn_measurement_device_type 'CCD area detector'
_diffrn_measurement_method 'phi and omega scans'
_diffrn_radiation_monochromator graphite
_diffrn_radiation_source 'fine-focus sealed tube'
_diffrn_radiation_type MoK\a
_diffrn_radiation_wavelength 0.71073
_diffrn_reflns_av_R_equivalents 0.0545
_diffrn_reflns_av_sigmaI/netI 0.0331
_diffrn_reflns_limit_h_max 15
_diffrn_reflns_limit_h_min -28
_diffrn_reflns_limit_k_max 29
_diffrn_reflns_limit_k_min -30
_diffrn_reflns_limit_l_max 8
_diffrn_reflns_limit_l_min -8
_diffrn_reflns_number 11320
_diffrn_reflns_theta_full 28.22
_diffrn_reflns_theta_max 28.22
_diffrn_reflns_theta_min 1.86
_diffrn_standards_decay_% none
_diffrn_standards_interval_count none
_diffrn_standards_interval_time none
_diffrn_standards_number none
_exptl_absorpt_coefficient_mu 11.097
_exptl_absorpt_correction_T_max 0.4705
_exptl_absorpt_correction_T_min 0.4033
_exptl_absorpt_correction_type empirical
_exptl_absorpt_process_details sadabs
_exptl_crystal_colour colourless
_exptl_crystal_density_diffrn 3.536
_exptl_crystal_density_method 'not measured'
_exptl_crystal_description block
_exptl_crystal_F_000 3179
_exptl_crystal_size_max 0.10
_exptl_crystal_size_mid 0.10
_exptl_crystal_size_min 0.08
_refine_diff_density_max 5.161
_refine_diff_density_min -3.405
_refine_diff_density_rms 0.349
_refine_ls_extinction_method none
_refine_ls_goodness_of_fit_ref 1.058
_refine_ls_hydrogen_treatment none
_refine_ls_matrix_type full
_refine_ls_number_parameters 131
_refine_ls_number_reflns 2101
_refine_ls_number_restraints 0
_refine_ls_restrained_S_all 1.058
_refine_ls_R_factor_all 0.0435
_refine_ls_R_factor_gt 0.0358
_refine_ls_shift/su_max 0.000
_refine_ls_shift/su_mean 0.000
_refine_ls_structure_factor_coef Fsqd
_refine_ls_weighting_details 'calc w=1/[\s^2^(Fo^2^)+(0.0703P)^2^+21.9825P] where P=(Fo^2^+2Fc^2^)/3'
_refine_ls_weighting_scheme calc
_refine_ls_wR_factor_gt 0.1066
_refine_ls_wR_factor_ref 0.1105
_reflns_number_gt 1723
_reflns_number_total 2101
_reflns_threshold_expression >2sigma(I)
_cod_data_source_file ic1006154_si_002_1.cif
_cod_data_source_block GdSiO-CJ7
_cod_depositor_comments
;
The following automatic conversions were performed:

'_chemical_melting_point' value 'not measured' was changed to '?' -
the value is undefined or not given.

Automatic conversion script
Id: cif_fix_values 1569 2011-02-09 13:29:24Z adriana 
;
_cod_original_sg_symbol_H-M 'C m m e'
_cod_original_formula_sum 'Gd1.25 K1.25 O7.50 Si2.50'
_cod_database_code 4316891

loop_
_symmetry_equiv_pos_as_xyz
'x, y, z'
'-x, -y+1/2, z'
'x, -y, -z'
'-x, y+1/2, -z'
'x+1/2, y+1/2, z'
'-x+1/2, -y+1, z'
'x+1/2, -y+1/2, -z'
'-x+1/2, y+1, -z'
'-x, -y, -z'
'x, y-1/2, -z'
'-x, y, z'
'x, -y-1/2, z'
'-x+1/2, -y+1/2, -z'
'x+1/2, y, -z'
'-x+1/2, y+1/2, z'
'x+1/2, -y, z'

loop_
_atom_site_label
_atom_site_type_symbol
_atom_site_fract_x
_atom_site_fract_y
_atom_site_fract_z
_atom_site_U_iso_or_equiv
_atom_site_adp_type
_atom_site_occupancy
_atom_site_symmetry_multiplicity
_atom_site_calc_flag
_atom_site_refinement_flags
_atom_site_disorder_assembly
_atom_site_disorder_group
Gd1 Gd 0.7500 0.0000 0.0000 0.00703(16) Uani 1 4 d S . .
Gd2 Gd 0.791231(15) 0.135215(14) -0.25238(4) 0.00732(14) Uani 1 1 d . . .
K1 K 0.0000 0.1108(2) 0.5333(5) 0.0584(11) Uani 1 2 d S . .
K2 K 0.8821(2) 0.2500 -0.5300(7) 0.0679(12) Uani 1 2 d S . .
K3 K 0.7238(9) 0.2500 0.269(2) 0.046(4) Uani 0.25 2 d SP . .
K4 K 0.7957(8) 0.2500 -0.361(3) 0.044(4) Uani 0.25 2 d SP . .
Si1 Si 0.92901(8) 0.18185(7) -0.0179(3) 0.0070(3) Uani 1 1 d . . .
Si2 Si 0.83567(11) 0.0000 0.5000 0.0069(5) Uani 1 2 d S . .
Si3 Si 0.85191(8) 0.10580(8) 0.2595(2) 0.0062(4) Uani 1 1 d . . .
O1 O 1.0000 0.1678(3) -0.0735(10) 0.0106(13) Uani 1 2 d S . .
O2 O 0.9244(4) 0.2500 0.0631(11) 0.0163(15) Uani 1 2 d S . .
O3 O 0.9124(2) 0.1417(2) 0.1822(7) 0.0116(10) Uani 1 1 d . . .
O4 O 0.8876(2) 0.1688(2) -0.2079(7) 0.0150(10) Uani 1 1 d . . .
O5 O 0.7500 0.2004(3) 0.0000 0.0172(15) Uani 1 2 d S . .
O6 O 0.8079(2) 0.0860(2) 0.0744(7) 0.0092(9) Uani 1 1 d . . .
O7 O 0.8806(2) 0.0490(2) 0.3847(7) 0.0099(9) Uani 1 1 d . . .
O8 O 0.8090(2) 0.14495(19) 0.4057(7) 0.0088(9) Uani 1 1 d . . .
O9 O 0.8003(2) -0.0351(2) 0.3207(7) 0.0097(9) Uani 1 1 d . . .

loop_
_atom_site_aniso_label
_atom_site_aniso_U_11
_atom_site_aniso_U_22
_atom_site_aniso_U_33
_atom_site_aniso_U_23
_atom_site_aniso_U_13
_atom_site_aniso_U_12
Gd1 0.0086(3) 0.0053(3) 0.0072(3) 0.000 0.000 0.000
Gd2 0.0072(2) 0.0096(2) 0.0052(2) 0.00033(10) -0.00019(11) -0.00001(11)
K1 0.048(2) 0.090(3) 0.0372(19) 0.0102(18) 0.000 0.000
K2 0.077(3) 0.060(3) 0.067(3) 0.000 0.002(2) 0.000
K3 0.067(11) 0.047(9) 0.025(8) 0.000 0.015(7) 0.000
K4 0.054(10) 0.040(8) 0.038(8) 0.000 -0.027(7) 0.000
Si1 0.0053(8) 0.0075(8) 0.0083(8) 0.0014(6) 0.0014(7) -0.0007(6)
Si2 0.0100(11) 0.0062(10) 0.0046(10) 0.0018(9) 0.000 0.000
Si3 0.0061(8) 0.0073(8) 0.0053(8) 0.0011(6) -0.0005(6) 0.0001(7)
O1 0.006(3) 0.015(3) 0.011(3) 0.000(3) 0.000 0.000
O2 0.021(4) 0.008(3) 0.020(3) 0.000 0.002(3) 0.000
O3 0.011(2) 0.014(2) 0.010(2) 0.0012(18) 0.003(2) -0.0046(19)
O4 0.011(2) 0.022(3) 0.012(2) 0.005(2) -0.0016(19) -0.003(2)
O5 0.031(4) 0.003(3) 0.017(3) 0.000 0.007(3) 0.000
O6 0.010(2) 0.011(2) 0.006(2) 0.0013(17) -0.0011(18) -0.0038(19)
O7 0.010(2) 0.012(2) 0.007(2) 0.0032(17) 0.0002(18) -0.0001(19)
O8 0.010(2) 0.009(2) 0.007(2) -0.0007(16) -0.0010(18) -0.0001(19)
O9 0.009(2) 0.011(2) 0.009(2) -0.0019(18) -0.0019(18) 0.0021(18)

loop_
_atom_type_symbol
_atom_type_description
_atom_type_scat_dispersion_real
_atom_type_scat_dispersion_imag
_atom_type_scat_source
Gd Gd -0.1653 3.9035 'International Tables Vol C Tables 4.2.6.8 and 6.1.1.4'
K K 0.2009 0.2494 'International Tables Vol C Tables 4.2.6.8 and 6.1.1.4'
O O 0.0106 0.0060 'International Tables Vol C Tables 4.2.6.8 and 6.1.1.4'
Si Si 0.0817 0.0704 'International Tables Vol C Tables 4.2.6.8 and 6.1.1.4'

loop_
_geom_angle_atom_site_label_1
_geom_angle_atom_site_label_2
_geom_angle_atom_site_label_3
_geom_angle
_geom_angle_site_symmetry_1
_geom_angle_site_symmetry_3
_geom_angle_publ_flag
O6 Gd1 O6 69.2(2) 3 6_645 ?
O6 Gd1 O6 156.4(2) 3 8_645 ?
O6 Gd1 O6 116.0(2) 6_645 8_645 ?
O6 Gd1 O6 116.0(2) 3 . ?
O6 Gd1 O6 156.4(2) 6_645 . ?
O6 Gd1 O6 69.2(2) 8_645 . ?
O6 Gd1 O9 78.29(15) 3 8_645 ?
O6 Gd1 O9 71.05(15) 6_645 8_645 ?
O6 Gd1 O9 81.94(15) 8_645 8_645 ?
O6 Gd1 O9 131.90(15) . 8_645 ?
O6 Gd1 O9 81.94(15) 3 3 ?
O6 Gd1 O9 131.90(15) 6_645 3 ?
O6 Gd1 O9 78.29(15) 8_645 3 ?
O6 Gd1 O9 71.05(15) . 3 ?
O9 Gd1 O9 65.8(2) 8_645 3 ?
O6 Gd1 O9 71.05(15) 3 . ?
O6 Gd1 O9 78.29(15) 6_645 . ?
O6 Gd1 O9 131.90(15) 8_645 . ?
O6 Gd1 O9 81.94(15) . . ?
O9 Gd1 O9 142.6(2) 8_645 . ?
O9 Gd1 O9 127.9(2) 3 . ?
O6 Gd1 O9 131.90(15) 3 6_645 ?
O6 Gd1 O9 81.94(15) 6_645 6_645 ?
O6 Gd1 O9 71.05(15) 8_645 6_645 ?
O6 Gd1 O9 78.29(15) . 6_645 ?
O9 Gd1 O9 127.9(2) 8_645 6_645 ?
O9 Gd1 O9 142.6(2) 3 6_645 ?
O9 Gd1 O9 65.8(2) . 6_645 ?
O6 Gd1 Gd2 48.36(12) 3 6_645 ?
O6 Gd1 Gd2 42.15(10) 6_645 6_645 ?
O6 Gd1 Gd2 118.53(11) 8_645 6_645 ?
O6 Gd1 Gd2 158.15(11) . 6_645 ?
O9 Gd1 Gd2 39.95(10) 8_645 6_645 ?
O9 Gd1 Gd2 89.96(10) 3 6_645 ?
O9 Gd1 Gd2 102.66(11) . 6_645 ?
O9 Gd1 Gd2 123.24(11) 6_645 6_645 ?
O6 Gd1 Gd2 42.15(10) 3 3 ?
O6 Gd1 Gd2 48.36(12) 6_645 3 ?
O6 Gd1 Gd2 158.15(11) 8_645 3 ?
O6 Gd1 Gd2 118.53(11) . 3 ?
O9 Gd1 Gd2 102.66(11) 8_645 3 ?
O9 Gd1 Gd2 123.24(11) 3 3 ?
O9 Gd1 Gd2 39.95(10) . 3 ?
O9 Gd1 Gd2 89.96(10) 6_645 3 ?
Gd2 Gd1 Gd2 62.723(17) 6_645 3 ?
O6 Gd1 Gd2 158.15(11) 3 8_645 ?
O6 Gd1 Gd2 118.53(11) 6_645 8_645 ?
O6 Gd1 Gd2 42.15(10) 8_645 8_645 ?
O6 Gd1 Gd2 48.36(12) . 8_645 ?
O9 Gd1 Gd2 123.24(11) 8_645 8_645 ?
O9 Gd1 Gd2 102.66(11) 3 8_645 ?
O9 Gd1 Gd2 89.96(10) . 8_645 ?
O9 Gd1 Gd2 39.95(10) 6_645 8_645 ?
Gd2 Gd1 Gd2 151.171(12) 6_645 8_645 ?
Gd2 Gd1 Gd2 125.607(16) 3 8_645 ?
O4 Gd2 O8 86.24(17) . 1_554 ?
O4 Gd2 O9 106.11(18) . 3 ?
O8 Gd2 O9 83.87(16) 1_554 3 ?
O4 Gd2 O5 92.90(15) . . ?
O8 Gd2 O5 132.76(15) 1_554 . ?
O9 Gd2 O5 140.37(17) 3 . ?
O4 Gd2 O8 149.97(17) . 8_645 ?
O8 Gd2 O8 74.82(19) 1_554 8_645 ?
O9 Gd2 O8 94.99(16) 3 8_645 ?
O5 Gd2 O8 83.65(11) . 8_645 ?
O4 Gd2 O6 84.53(16) . . ?
O8 Gd2 O6 151.39(16) 1_554 . ?
O9 Gd2 O6 72.86(16) 3 . ?
O5 Gd2 O6 74.82(15) . . ?
O8 Gd2 O6 122.70(16) 8_645 . ?
O4 Gd2 K3 77.6(5) . 13_655 ?
O8 Gd2 K3 83.4(3) 1_554 13_655 ?
O9 Gd2 K3 166.5(4) 3 13_655 ?
O5 Gd2 K3 50.7(3) . 13_655 ?
O8 Gd2 K3 77.3(5) 8_645 13_655 ?
O6 Gd2 K3 120.7(4) . 13_655 ?
O4 Gd2 O6 146.27(15) . 8_645 ?
O8 Gd2 O6 126.85(15) 1_554 8_645 ?
O9 Gd2 O6 75.13(15) 3 8_645 ?
O5 Gd2 O6 70.17(14) . 8_645 ?
O8 Gd2 O6 59.51(14) 8_645 8_645 ?
O6 Gd2 O6 63.27(18) . 8_645 ?
K3 Gd2 O6 109.3(4) 13_655 8_645 ?
O4 Gd2 K4 70.9(4) . . ?
O8 Gd2 K4 69.1(4) 1_554 . ?
O9 Gd2 K4 152.9(4) 3 . ?
O5 Gd2 K4 66.1(4) . . ?
O8 Gd2 K4 80.5(3) 8_645 . ?
O6 Gd2 K4 131.8(3) . . ?
K3 Gd2 K4 15.8(4) 13_655 . ?
O6 Gd2 K4 122.9(4) 8_645 . ?
O4 Gd2 Si3 169.77(14) . 8_645 ?
O8 Gd2 Si3 99.95(12) 1_554 8_645 ?
O9 Gd2 Si3 82.78(12) 3 8_645 ?
O5 Gd2 Si3 76.92(6) . 8_645 ?
O8 Gd2 Si3 29.36(11) 8_645 8_645 ?
O6 Gd2 Si3 93.52(12) . 8_645 ?
K3 Gd2 Si3 95.0(4) 13_655 8_645 ?
O6 Gd2 Si3 30.25(10) 8_645 8_645 ?
K4 Gd2 Si3 103.5(4) . 8_645 ?
O4 Gd2 Gd2 124.40(12) . 8_644 ?
O8 Gd2 Gd2 39.23(12) 1_554 8_644 ?
O9 Gd2 Gd2 82.74(12) 3 8_644 ?
O5 Gd2 Gd2 114.84(5) . 8_644 ?
O8 Gd2 Gd2 36.65(11) 8_645 8_644 ?
O6 Gd2 Gd2 146.88(11) . 8_644 ?
K3 Gd2 Gd2 84.5(4) 13_655 8_644 ?
O6 Gd2 Gd2 89.33(9) 8_645 8_644 ?
K4 Gd2 Gd2 77.8(3) . 8_644 ?
Si3 Gd2 Gd2 60.84(3) 8_645 8_644 ?
O4 Gd2 Gd2 109.43(13) . 8_645 ?
O8 Gd2 Gd2 160.50(12) 1_554 8_645 ?
O9 Gd2 Gd2 102.03(11) 3 8_645 ?
O5 Gd2 Gd2 38.34(12) . 8_645 ?
O8 Gd2 Gd2 86.08(11) 8_645 8_645 ?
O6 Gd2 Gd2 45.76(11) . 8_645 ?
K3 Gd2 Gd2 88.6(3) 13_655 8_645 ?
O6 Gd2 Gd2 40.39(9) 8_645 8_645 ?
K4 Gd2 Gd2 104.3(4) . 8_645 ?
Si3 Gd2 Gd2 62.95(3) 8_645 8_645 ?
Gd2 Gd2 Gd2 122.39(2) 8_644 8_645 ?
K4 K3 Gd2 87.8(5) 13_655 8_645 ?
K4 K3 Gd2 87.8(5) 13_655 13_655 ?
Gd2 K3 Gd2 165.0(9) 8_645 13_655 ?
K3 K4 Gd2 76.4(5) 13_655 . ?
O4 Si1 O1 109.5(3) . . ?
O4 Si1 O3 113.6(3) . . ?
O1 Si1 O3 106.3(3) . . ?
O4 Si1 O2 113.7(3) . . ?
O1 Si1 O2 108.5(4) . . ?
O3 Si1 O2 104.9(3) . . ?
O9 Si2 O9 123.0(4) . 3_556 ?
O9 Si2 O7 106.1(2) . 3_556 ?
O9 Si2 O7 106.6(2) 3_556 3_556 ?
O9 Si2 O7 106.6(2) . . ?
O9 Si2 O7 106.1(2) 3_556 . ?
O7 Si2 O7 107.9(3) 3_556 . ?
O8 Si3 O6 104.9(3) . . ?
O8 Si3 O3 112.0(3) . . ?
O6 Si3 O3 113.0(3) . . ?
O8 Si3 O7 111.1(2) . . ?
O6 Si3 O7 112.2(2) . . ?
O3 Si3 O7 103.9(3) . . ?
O8 Si3 Gd2 47.45(17) . 8_645 ?
O6 Si3 Gd2 57.65(18) . 8_645 ?
O3 Si3 Gd2 132.81(19) . 8_645 ?
O7 Si3 Gd2 122.79(18) . 8_645 ?
Si1 O1 Si1 145.2(5) 11_755 . ?
Si1 O2 Si1 141.7(5) 12_565 . ?
Si3 O3 Si1 135.0(3) . . ?
Si1 O4 Gd2 134.8(3) . . ?
Gd2 O5 Gd2 103.3(2) . 8_645 ?
Si3 O6 Gd1 134.5(3) . . ?
Si3 O6 Gd2 128.1(2) . . ?
Gd1 O6 Gd2 96.94(16) . . ?
Si3 O6 Gd2 92.1(2) . 8_645 ?
Gd1 O6 Gd2 90.37(15) . 8_645 ?
Gd2 O6 Gd2 93.85(16) . 8_645 ?
Si3 O7 Si2 121.7(3) . . ?
Si3 O8 Gd2 128.9(3) . 1_556 ?
Si3 O8 Gd2 103.2(2) . 8_645 ?
Gd2 O8 Gd2 104.12(19) 1_556 8_645 ?
Si2 O9 Gd2 131.6(3) . 3 ?
Si2 O9 Gd1 131.3(2) . . ?
Gd2 O9 Gd1 96.64(16) 3 . ?

loop_
_geom_bond_atom_site_label_1
_geom_bond_atom_site_label_2
_geom_bond_distance
_geom_bond_site_symmetry_2
_geom_bond_publ_flag
Gd1 O6 2.387(5) 3 ?
Gd1 O6 2.387(5) 6_645 ?
Gd1 O6 2.387(5) 8_645 ?
Gd1 O6 2.387(5) . ?
Gd1 O9 2.504(5) 8_645 ?
Gd1 O9 2.504(5) 3 ?
Gd1 O9 2.504(5) . ?
Gd1 O9 2.504(5) 6_645 ?
Gd1 Gd2 3.6193(7) 6_645 ?
Gd1 Gd2 3.6193(7) 3 ?
Gd1 Gd2 3.6193(7) 8_645 ?
Gd2 O4 2.261(5) . ?
Gd2 O8 2.285(5) 1_554 ?
Gd2 O9 2.340(5) 3 ?
Gd2 O5 2.402(4) . ?
Gd2 O8 2.421(5) 8_645 ?
Gd2 O6 2.447(4) . ?
Gd2 K3 2.646(3) 13_655 ?
Gd2 O6 2.705(5) 8_645 ?
Gd2 K4 2.720(5) . ?
Gd2 Si3 3.1999(19) 8_645 ?
Gd2 Gd2 3.7126(8) 8_644 ?
Gd2 Gd2 3.7673(8) 8_645 ?
K3 K4 0.739(19) 13_655 ?
K3 Gd2 2.646(3) 8_645 ?
K3 Gd2 2.646(3) 13_655 ?
K4 K3 0.739(19) 13_655 ?
Si1 O4 1.568(5) . ?
Si1 O1 1.626(3) . ?
Si1 O3 1.641(5) . ?
Si1 O2 1.649(3) . ?
Si2 O9 1.620(5) . ?
Si2 O9 1.620(5) 3_556 ?
Si2 O7 1.671(5) 3_556 ?
Si2 O7 1.671(5) . ?
Si3 O8 1.612(5) . ?
Si3 O6 1.613(5) . ?
Si3 O3 1.636(5) . ?
Si3 O7 1.659(5) . ?
Si3 Gd2 3.1998(19) 8_645 ?
O1 Si1 1.626(3) 11_755 ?
O2 Si1 1.649(3) 12_565 ?
O5 Gd2 2.402(4) 8_645 ?
O6 Gd2 2.705(5) 8_645 ?
O8 Gd2 2.285(5) 1_556 ?
O8 Gd2 2.421(5) 8_645 ?
O9 Gd2 2.340(5) 3 ?
